data_4316130
loop_
_publ_author_name
'Muhammet I\,siklan'
'Nuran Asmafiliz'
'Ezgi Elif \"Ozalp'
'Elif Ece \.Ilter'
'Zeynel Kili\,c'
'B\"unyemin \,Co\,sut'
'Serkan Ye\,silot'
'Adem Kili\,c'
'Asli \"Ozt\"urk'
'Tuncer H\"okelek'
'L. Yasemin Ko\,c Bilir'
'Leyla A\,cik'
'Emel Aky\"uz'

_publ_section_title
;
 Phosphorus-Nitrogen Compounds. 21. Syntheses, Structural Investigations,
 Biological Activities, and DNA Interactions of New N/O Spirocyclic
 Phosphazene Derivatives. The NMR Behaviors of Chiral Phosphazenes with
 Stereogenic Centers upon the Addition of Chiral Solvating Agents
;
_journal_name_full 'Inorganic Chemistry'
_journal_page_first 7057
_journal_page_last 7071
_journal_paper_doi 10.1021/ic100781v
_journal_volume 49
_journal_year 2010
_chemical_formula_moiety 'C14 H13 Cl4 N4 O P3'
_chemical_formula_sum 'C14 H13 Cl4 N4 O P3'
_chemical_formula_weight 487.99
_chemical_name_systematic
;
 ?
;
_space_group_IT_number 60
_symmetry_cell_setting orthorhombic
_symmetry_space_group_name_Hall '-P 2n 2ab'
_symmetry_space_group_name_H-M 'P b c n'
_atom_sites_solution_hydrogens geom
_atom_sites_solution_primary direct
_atom_sites_solution_secondary difmap
_audit_creation_method SHELXL-97
_cell_angle_alpha 90.00
_cell_angle_beta 90.00
_cell_angle_gamma 90.00
_cell_formula_units_Z 8
_cell_length_a 27.1183(5)
_cell_length_b 7.8779(2)
_cell_length_c 19.4131(3)
_cell_measurement_reflns_used 25
_cell_measurement_temperature 294(2)
_cell_measurement_theta_max 18.7
_cell_measurement_theta_min 6.3
_cell_volume 4147.32(15)
_computing_cell_refinement 'CAD4 Express (Enraf Nonius, 1994)'
_computing_data_collection 'CAD4 Express (Enraf Nonius, 1994)'
_computing_data_reduction 'XCAD4 (Harms & Wocadlo, 1995)'
_computing_molecular_graphics 'Ortep-3 for Windows (Farrugia, 1997)'
_computing_publication_material 'WinGX publication routines (Farrugia, 1999)'
_computing_structure_refinement 'SHELXL-97 (Sheldrick, 1997)'
_computing_structure_solution 'SHELXS-97 (Sheldrick, 1997)'
_diffrn_ambient_temperature 294(2)
_diffrn_measured_fraction_theta_full 0.995
_diffrn_measured_fraction_theta_max 0.995
_diffrn_measurement_device_type 'Enraf Nonius TurboCAD4'
_diffrn_measurement_method 'non-profiled omega scans'
_diffrn_radiation_monochromator graphite
_diffrn_radiation_source 'fine-focus sealed tube'
_diffrn_radiation_type MoK\a
_diffrn_radiation_wavelength 0.71073
_diffrn_reflns_av_R_equivalents 0.0025
_diffrn_reflns_av_sigmaI/netI 0.0851
_diffrn_reflns_limit_h_max 33
_diffrn_reflns_limit_h_min 0
_diffrn_reflns_limit_k_max 0
_diffrn_reflns_limit_k_min -9
_diffrn_reflns_limit_l_max 24
_diffrn_reflns_limit_l_min 0
_diffrn_reflns_number 4186
_diffrn_reflns_theta_full 26.30
_diffrn_reflns_theta_max 26.30
_diffrn_reflns_theta_min 2.58
_diffrn_standards_decay_% 1
_diffrn_standards_interval_time 120
_diffrn_standards_number 3
_exptl_absorpt_coefficient_mu 0.814
_exptl_absorpt_correction_T_max 0.812
_exptl_absorpt_correction_T_min 0.780
_exptl_absorpt_correction_type psi-scan
_exptl_absorpt_process_details '(North et al., 1996)'
_exptl_crystal_colour colorless
_exptl_crystal_density_diffrn 1.563
_exptl_crystal_density_method 'not measured'
_exptl_crystal_description block
_exptl_crystal_F_000 1968
_exptl_crystal_size_max 0.40
_exptl_crystal_size_mid 0.25
_exptl_crystal_size_min 0.25
_refine_diff_density_max 0.374
_refine_diff_density_min -0.371
_refine_diff_density_rms 0.071
_refine_ls_extinction_method none
_refine_ls_goodness_of_fit_ref 1.025
_refine_ls_hydrogen_treatment constr
_refine_ls_matrix_type full
_refine_ls_number_parameters 257
_refine_ls_number_reflns 4185
_refine_ls_number_restraints 0
_refine_ls_restrained_S_all 1.025
_refine_ls_R_factor_all 0.1522
_refine_ls_R_factor_gt 0.0549
_refine_ls_shift/su_max 0.000
_refine_ls_shift/su_mean 0.000
_refine_ls_structure_factor_coef Fsqd
_refine_ls_weighting_details 'calc w=1/[\s^2^(Fo^2^)+(0.0764P)^2^+0.5582P] where P=(Fo^2^+2Fc^2^)/3'
_refine_ls_weighting_scheme calc
_refine_ls_wR_factor_gt 0.1330
_refine_ls_wR_factor_ref 0.1625
_reflns_number_gt 2184
_reflns_number_total 4185
_reflns_threshold_expression I>2\s(I)
_cod_data_source_file ic100781v_si_015.cif
_cod_data_source_block compound_2a
_cod_database_code 4316130

loop_
_symmetry_equiv_pos_as_xyz
'x, y, z'
'-x+1/2, -y+1/2, z+1/2'
'x+1/2, -y+1/2, -z'
'-x, y, -z+1/2'
'-x, -y, -z'
'x-1/2, y-1/2, -z-1/2'
'-x-1/2, y-1/2, z'
'x, -y, z-1/2'

loop_
_atom_site_label
_atom_site_type_symbol
_atom_site_fract_x
_atom_site_fract_y
_atom_site_fract_z
_atom_site_U_iso_or_equiv
_atom_site_adp_type
_atom_site_occupancy
_atom_site_symmetry_multiplicity
_atom_site_calc_flag
_atom_site_refinement_flags
_atom_site_disorder_assembly
_atom_site_disorder_group
Cl1 Cl 0.3949(4) -0.4336(9) 0.1879(4) 0.113(3) Uani 0.60(3) 1 d P . .
Cl1' Cl 0.3744(7) -0.4294(17) 0.1483(19) 0.152(10) Uani 0.40(3) 1 d P . .
Cl2 Cl 0.44402(18) -0.1987(18) 0.29051(19) 0.100(2) Uani 0.65(3) 1 d P . .
Cl2' Cl 0.4356(4) -0.311(4) 0.2656(15) 0.135(11) Uani 0.35(3) 1 d P . .
Cl3 Cl 0.25914(5) 0.0304(2) 0.18217(9) 0.0945(5) Uani 1 1 d . . .
Cl4 Cl 0.31720(6) 0.1746(2) 0.30266(7) 0.0936(5) Uani 1 1 d . . .
P1 P 0.40793(4) 0.09399(14) 0.12912(6) 0.0456(3) Uani 1 1 d . . .
P2 P 0.39659(5) -0.20009(16) 0.20483(7) 0.0701(4) Uani 1 1 d . . .
P3 P 0.32811(4) 0.04612(14) 0.21626(6) 0.0485(3) Uani 1 1 d . . .
O1 O 0.45114(11) 0.2143(4) 0.15361(15) 0.0641(9) Uani 1 1 d . . .
N1 N 0.42258(13) -0.0972(4) 0.14710(17) 0.0539(10) Uani 1 1 d . . .
N2 N 0.34594(13) -0.1366(4) 0.23500(19) 0.0594(10) Uani 1 1 d . . .
N3 N 0.35890(13) 0.1566(4) 0.16630(18) 0.0534(10) Uani 1 1 d . . .
N4 N 0.40390(13) 0.1313(4) 0.04759(17) 0.0503(9) Uani 1 1 d . . .
C1 C 0.44456(17) 0.1819(6) 0.0042(2) 0.0655(13) Uani 1 1 d . . .
H1A H 0.4333 0.2712 -0.0264 0.079 Uiso 1 1 calc R . .
H1B H 0.4540 0.0859 -0.0242 0.079 Uiso 1 1 calc R . .
C2 C 0.5330(2) 0.3127(7) 0.1455(3) 0.0843(17) Uani 1 1 d . . .
H2 H 0.5337 0.3197 0.1933 0.101 Uiso 1 1 calc R . .
C3 C 0.5731(2) 0.3603(9) 0.1082(5) 0.108(2) Uani 1 1 d . . .
H3 H 0.6011 0.4004 0.1305 0.129 Uiso 1 1 calc R . .
C4 C 0.5721(2) 0.3492(8) 0.0380(5) 0.098(2) Uani 1 1 d . . .
H4 H 0.5996 0.3808 0.0125 0.118 Uiso 1 1 calc R . .
C5 C 0.5313(2) 0.2925(7) 0.0055(3) 0.0752(16) Uani 1 1 d . . .
H5 H 0.5312 0.2860 -0.0423 0.090 Uiso 1 1 calc R . .
C6 C 0.48922(17) 0.2435(6) 0.0418(2) 0.0558(12) Uani 1 1 d . . .
C7 C 0.49145(16) 0.2541(6) 0.1124(3) 0.0574(12) Uani 1 1 d . . .
C8 C 0.35957(18) 0.0818(6) 0.0091(2) 0.0586(12) Uani 1 1 d . . .
H8A H 0.3373 0.0224 0.0399 0.070 Uiso 1 1 calc R . .
H8B H 0.3689 0.0040 -0.0273 0.070 Uiso 1 1 calc R . .
C9 C 0.33316(16) 0.2308(6) -0.0218(2) 0.0550(12) Uani 1 1 d . . .
C10 C 0.31125(19) 0.3491(7) 0.0201(3) 0.0740(15) Uani 1 1 d . . .
H10 H 0.3130 0.3373 0.0677 0.089 Uiso 1 1 calc R . .
C11 C 0.2867(2) 0.4851(8) -0.0082(3) 0.0886(18) Uani 1 1 d . . .
H11 H 0.2713 0.5639 0.0202 0.106 Uiso 1 1 calc R . .
C12 C 0.28506(18) 0.5046(9) -0.0791(3) 0.0872(19) Uani 1 1 d . . .
H12 H 0.2688 0.5968 -0.0985 0.105 Uiso 1 1 calc R . .
C13 C 0.3073(2) 0.3884(9) -0.1197(3) 0.0788(16) Uani 1 1 d . . .
H13 H 0.3062 0.4013 -0.1673 0.095 Uiso 1 1 calc R . .
C14 C 0.33136(17) 0.2524(7) -0.0921(2) 0.0637(13) Uani 1 1 d . . .
H14 H 0.3466 0.1739 -0.1209 0.076 Uiso 1 1 calc R . .

loop_
_atom_site_aniso_label
_atom_site_aniso_U_11
_atom_site_aniso_U_22
_atom_site_aniso_U_33
_atom_site_aniso_U_23
_atom_site_aniso_U_13
_atom_site_aniso_U_12
Cl2' 0.084(5) 0.18(2) 0.138(15) 0.114(15) 0.013(6) 0.039(7)
Cl1' 0.158(10) 0.064(4) 0.23(2) -0.067(8) 0.094(11) -0.040(4)
P3 0.0520(7) 0.0455(7) 0.0479(6) 0.0006(5) 0.0087(5) 0.0027(5)
P1 0.0544(7) 0.0389(6) 0.0435(6) 0.0025(5) 0.0074(5) 0.0032(5)
P2 0.0778(10) 0.0514(8) 0.0811(10) 0.0257(7) 0.0239(7) 0.0199(7)
Cl4 0.1220(13) 0.0910(11) 0.0679(9) -0.0219(8) 0.0332(8) 0.0014(9)
Cl3 0.0616(8) 0.1058(12) 0.1161(12) 0.0211(10) -0.0129(8) -0.0046(8)
Cl2 0.081(2) 0.148(6) 0.071(2) 0.026(3) -0.0074(14) 0.024(3)
Cl1 0.192(5) 0.039(2) 0.109(4) 0.0000(18) 0.025(4) 0.018(2)
O1 0.068(2) 0.070(2) 0.0539(19) -0.0057(16) 0.0050(16) -0.0196(18)
N4 0.055(2) 0.053(2) 0.043(2) 0.0088(17) 0.0041(17) -0.0023(18)
C13 0.061(3) 0.112(5) 0.063(3) 0.026(4) -0.007(3) -0.010(3)
C8 0.074(3) 0.049(3) 0.053(3) -0.003(2) 0.001(2) -0.010(2)
C6 0.056(3) 0.045(3) 0.066(3) 0.008(2) 0.017(3) 0.009(2)
C7 0.053(3) 0.044(3) 0.075(3) 0.000(2) 0.009(3) -0.006(2)
C12 0.050(3) 0.109(5) 0.102(5) 0.052(4) 0.004(3) 0.013(3)
N2 0.064(2) 0.050(2) 0.064(2) 0.0150(19) 0.019(2) 0.0055(19)
N1 0.066(2) 0.0414(19) 0.054(2) 0.0102(18) 0.0161(19) 0.0148(18)
C2 0.068(4) 0.084(4) 0.101(4) -0.006(3) -0.007(3) -0.017(3)
N3 0.066(2) 0.0347(19) 0.059(2) 0.0088(17) 0.0216(19) 0.0082(17)
C1 0.067(3) 0.074(3) 0.056(3) 0.005(3) 0.015(2) 0.001(3)
C4 0.060(4) 0.084(5) 0.151(7) 0.012(5) 0.037(4) -0.002(3)
C14 0.059(3) 0.080(3) 0.052(3) 0.002(3) -0.007(2) -0.011(3)
C11 0.078(4) 0.104(5) 0.084(4) 0.024(4) 0.023(3) 0.034(4)
C5 0.065(4) 0.069(4) 0.091(4) 0.011(3) 0.031(3) 0.009(3)
C10 0.080(4) 0.086(4) 0.056(3) 0.016(3) 0.008(3) 0.016(3)
C9 0.052(3) 0.061(3) 0.051(3) 0.005(2) 0.001(2) -0.004(2)
C3 0.065(4) 0.104(5) 0.155(7) 0.008(5) -0.004(5) -0.024(4)

loop_
_atom_type_symbol
_atom_type_description
_atom_type_scat_dispersion_real
_atom_type_scat_dispersion_imag
_atom_type_scat_source
C C 0.0030 0.0020 'International Tables Vol C Tables 4.2.6.8 and 6.1.1.4'
H H 0.0000 0.0000 'International Tables Vol C Tables 4.2.6.8 and 6.1.1.4'
Cl Cl 0.1480 0.1590 'International Tables Vol C Tables 4.2.6.8 and 6.1.1.4'
N N 0.0060 0.0030 'International Tables Vol C Tables 4.2.6.8 and 6.1.1.4'
O O 0.0110 0.0060 'International Tables Vol C Tables 4.2.6.8 and 6.1.1.4'
P P 0.1020 0.0940 'International Tables Vol C Tables 4.2.6.8 and 6.1.1.4'

loop_
_geom_angle_atom_site_label_1
_geom_angle_atom_site_label_2
_geom_angle_atom_site_label_3
_geom_angle
_geom_angle_site_symmetry_1
_geom_angle_site_symmetry_3
_geom_angle_publ_flag
Cl1' Cl1 Cl2' 150.7(12) . . ?
Cl1' Cl1 P2 97.1(8) . . ?
P2 Cl1 Cl2' 53.8(6) . . ?
Cl1 Cl1' P2 57.6(5) . . ?
Cl2' Cl2 P2 59.3(5) . . ?
Cl2 Cl2' P2 91.2(10) . . ?
Cl2 Cl2' Cl1 147.6(7) . . ?
P2 Cl2' Cl1 56.5(9) . . ?
O1 P1 N1 108.39(19) . . ?
O1 P1 N3 107.29(18) . . ?
O1 P1 N4 103.66(18) . . ?
N1 P1 N4 113.78(18) . . ?
N3 P1 N1 113.65(18) . . ?
N3 P1 N4 109.39(19) . . ?
Cl1 P2 Cl2 99.2(5) . . ?
Cl2 P2 Cl1' 124.5(11) . . ?
Cl2' P2 Cl1 69.8(15) . . ?
Cl2' P2 Cl1' 95.1(17) . . ?
N1 P2 Cl1 113.5(2) . . ?
N1 P2 Cl1' 101.1(7) . . ?
N1 P2 Cl2 106.9(3) . . ?
N1 P2 Cl2' 117.2(3) . . ?
N2 P2 Cl1 110.9(3) . . ?
N2 P2 Cl1' 102.0(4) . . ?
N2 P2 Cl2 103.8(2) . . ?
N2 P2 Cl2' 114.9(6) . . ?
N1 P2 N2 119.90(19) . . ?
Cl4 P3 Cl3 99.97(9) . . ?
N2 P3 Cl3 108.15(16) . . ?
N2 P3 Cl4 108.66(16) . . ?
N3 P3 Cl3 109.52(16) . . ?
N3 P3 Cl4 108.89(14) . . ?
N3 P3 N2 119.82(19) . . ?
C7 O1 P1 123.1(3) . . ?
P2 N1 P1 122.5(2) . . ?
P3 N2 P2 118.4(2) . . ?
P3 N3 P1 124.1(2) . . ?
C1 N4 P1 124.8(3) . . ?
C1 N4 C8 113.7(3) . . ?
C8 N4 P1 120.4(3) . . ?
N4 C1 C6 115.1(4) . . ?
N4 C1 H1A 108.5 . . ?
N4 C1 H1B 108.5 . . ?
C6 C1 H1A 108.5 . . ?
C6 C1 H1B 108.5 . . ?
H1A C1 H1B 107.5 . . ?
C3 C2 C7 119.9(6) . . ?
C3 C2 H2 120.0 . . ?
C7 C2 H2 120.0 . . ?
C2 C3 C4 119.8(6) . . ?
C2 C3 H3 120.1 . . ?
C4 C3 H3 120.1 . . ?
C3 C4 H4 119.9 . . ?
C5 C4 C3 120.3(6) . . ?
C5 C4 H4 119.9 . . ?
C4 C5 C6 121.6(6) . . ?
C4 C5 H5 119.2 . . ?
C6 C5 H5 119.2 . . ?
C5 C6 C1 120.3(5) . . ?
C7 C6 C1 122.8(4) . . ?
C7 C6 C5 116.8(5) . . ?
C2 C7 O1 116.8(5) . . ?
C6 C7 O1 121.7(4) . . ?
C6 C7 C2 121.4(5) . . ?
N4 C8 C9 112.8(4) . . ?
N4 C8 H8A 109.0 . . ?
N4 C8 H8B 109.0 . . ?
C9 C8 H8A 109.0 . . ?
C9 C8 H8B 109.0 . . ?
H8A C8 H8B 107.8 . . ?
C10 C9 C8 120.0(4) . . ?
C10 C9 C14 119.2(5) . . ?
C14 C9 C8 120.7(5) . . ?
C9 C10 C11 120.2(5) . . ?
C9 C10 H10 119.9 . . ?
C11 C10 H10 119.9 . . ?
C10 C11 C12 119.9(6) . . ?
C10 C11 H11 120.0 . . ?
C12 C11 H11 120.0 . . ?
C11 C12 H12 120.3 . . ?
C13 C12 C11 119.4(5) . . ?
C13 C12 H12 120.3 . . ?
C12 C13 C14 121.1(5) . . ?
C12 C13 H13 119.5 . . ?
C14 C13 H13 119.5 . . ?
C9 C14 H14 119.9 . . ?
C13 C14 C9 120.3(5) . . ?
C13 C14 H14 119.9 . . ?

loop_
_geom_bond_atom_site_label_1
_geom_bond_atom_site_label_2
_geom_bond_distance
_geom_bond_site_symmetry_2
_geom_bond_publ_flag
Cl1' Cl1 0.95(3) . ?
Cl1' P2 2.198(15) . ?
Cl2' Cl1 2.10(4) . ?
Cl2' Cl2 1.03(3) . ?
Cl2' P2 1.809(10) . ?
P1 O1 1.580(3) . ?
P1 N1 1.596(3) . ?
P1 N3 1.591(3) . ?
P1 N4 1.613(3) . ?
P2 Cl1 1.870(8) . ?
P2 Cl2 2.103(5) . ?
P2 N1 1.553(3) . ?
P2 N2 1.575(4) . ?
P3 Cl3 1.9878(18) . ?
P3 Cl4 1.9814(17) . ?
P3 P2 2.6944(16) . ?
P3 N2 1.561(4) . ?
P3 N3 1.548(3) . ?
O1 C7 1.390(5) . ?
N4 C1 1.443(5) . ?
N4 C8 1.468(5) . ?
C1 H1A 0.9700 . ?
C1 H1B 0.9700 . ?
C2 C3 1.358(8) . ?
C2 H2 0.9300 . ?
C3 H3 0.9300 . ?
C4 C3 1.366(9) . ?
C4 C5 1.351(8) . ?
C4 H4 0.9300 . ?
C5 H5 0.9300 . ?
C6 C1 1.495(7) . ?
C6 C5 1.395(6) . ?
C6 C7 1.375(6) . ?
C7 C2 1.377(6) . ?
C8 C9 1.501(6) . ?
C8 H8A 0.9700 . ?
C8 H8B 0.9700 . ?
C10 C9 1.372(6) . ?
C10 H10 0.9300 . ?
C11 C10 1.375(7) . ?
C11 H11 0.9300 . ?
C12 C11 1.385(8) . ?
C12 H12 0.9300 . ?
C13 C12 1.351(8) . ?
C13 C14 1.364(7) . ?
C13 H13 0.9300 . ?
C14 C9 1.376(6) . ?
C14 H14 0.9300 . ?

loop_
_geom_torsion_atom_site_label_1
_geom_torsion_atom_site_label_2
_geom_torsion_atom_site_label_3
_geom_torsion_atom_site_label_4
_geom_torsion
_geom_torsion_site_symmetry_1
_geom_torsion_site_symmetry_2
_geom_torsion_site_symmetry_3
_geom_torsion_site_symmetry_4
_geom_torsion_publ_flag
P2 Cl1' Cl1 Cl2' -5.4(19) . . . . ?
Cl2 Cl2' Cl1 Cl1' 11(4) . . . . ?
Cl2 Cl2' Cl1 P2 4.5(17) . . . . ?
P2 Cl2' Cl1 Cl1' 7(2) . . . . ?
Cl1 Cl2' Cl2 P2 -3.7(15) . . . . ?
Cl1 Cl1' P2 Cl2' 3.1(11) . . . . ?
Cl1 Cl1' P2 Cl2 2.5(12) . . . . ?
Cl1 Cl1' P2 N1 122.2(11) . . . . ?
Cl1 Cl1' P2 N2 -113.7(9) . . . . ?
Cl1 Cl2' P2 Cl1' -1.4(5) . . . . ?
Cl1 Cl2' P2 Cl2 177.6(9) . . . . ?
Cl1 Cl2' P2 N1 -106.7(7) . . . . ?
Cl1 Cl2' P2 N2 104.3(8) . . . . ?
Cl2 Cl2' P2 Cl1 -177.6(9) . . . . ?
Cl2 Cl2' P2 Cl1' -179.0(8) . . . . ?
Cl2 Cl2' P2 N1 75.7(14) . . . . ?
Cl2 Cl2' P2 N2 -73.3(6) . . . . ?
N1 P1 O1 C7 87.9(4) . . . . ?
N3 P1 O1 C7 -149.0(3) . . . . ?
N4 P1 O1 C7 -33.3(4) . . . . ?
O1 P1 N1 P2 109.2(3) . . . . ?
O1 P1 N3 P3 -118.9(3) . . . . ?
N1 P1 N3 P3 0.9(4) . . . . ?
N3 P1 N1 P2 -10.0(4) . . . . ?
N4 P1 N1 P2 -136.1(3) . . . . ?
N4 P1 N3 P3 129.3(3) . . . . ?
O1 P1 N4 C1 30.0(4) . . . . ?
O1 P1 N4 C8 -162.7(3) . . . . ?
N1 P1 N4 C1 -87.5(4) . . . . ?
N1 P1 N4 C8 79.8(4) . . . . ?
N3 P1 N4 C1 144.2(4) . . . . ?
N3 P1 N4 C8 -48.5(4) . . . . ?
Cl1' P2 Cl1 Cl2' 176.7(12) . . . . ?
Cl2 P2 Cl1 Cl2' -1.2(5) . . . . ?
Cl2 P2 Cl1 Cl1' -177.9(10) . . . . ?
Cl2' P2 Cl1 Cl1' -176.7(12) . . . . ?
P3 P2 Cl1 Cl1' 50.4(10) . . . . ?
P3 P2 Cl1 Cl2' -132.9(5) . . . . ?
N1 P2 Cl1 Cl1' -64.9(12) . . . . ?
N1 P2 Cl1 Cl2' 111.8(4) . . . . ?
N2 P2 Cl1 Cl1' 73.5(10) . . . . ?
N2 P2 Cl1 Cl2' -109.8(4) . . . . ?
Cl1 P2 Cl2 Cl2' 2.3(9) . . . . ?
Cl1' P2 Cl2 Cl2' 1.2(9) . . . . ?
P3 P2 Cl2 Cl2' 147.9(7) . . . . ?
N1 P2 Cl2 Cl2' -115.8(9) . . . . ?
N2 P2 Cl2 Cl2' 116.6(8) . . . . ?
Cl1 P2 N1 P1 150.0(5) . . . . ?
Cl1' P2 N1 P1 126.7(8) . . . . ?
Cl2 P2 N1 P1 -101.7(4) . . . . ?
Cl2' P2 N1 P1 -131.6(16) . . . . ?
P3 P2 N1 P1 9.8(3) . . . . ?
N2 P2 N1 P1 15.7(4) . . . . ?
Cl1 P2 N2 P3 -146.9(4) . . . . ?
Cl1' P2 N2 P3 -122.2(11) . . . . ?
Cl2 P2 N2 P3 107.4(5) . . . . ?
Cl2' P2 N2 P3 136.4(15) . . . . ?
N1 P2 N2 P3 -11.6(4) . . . . ?
Cl3 P3 P2 Cl1 -18.2(3) . . . . ?
Cl3 P3 P2 Cl1' 3.4(9) . . . . ?
Cl3 P3 P2 Cl2 -146.3(3) . . . . ?
Cl3 P3 P2 Cl2' -124.9(12) . . . . ?
Cl3 P3 P2 N1 105.72(17) . . . . ?
Cl3 P3 P2 N2 -64.2(3) . . . . ?
Cl4 P3 P2 Cl1 116.6(3) . . . . ?
Cl4 P3 P2 Cl1' 138.2(9) . . . . ?
Cl4 P3 P2 Cl2 -11.5(3) . . . . ?
Cl4 P3 P2 Cl2' 9.9(12) . . . . ?
Cl4 P3 P2 N1 -119.48(16) . . . . ?
Cl4 P3 P2 N2 70.6(3) . . . . ?
N2 P3 P2 Cl1 46.0(4) . . . . ?
N2 P3 P2 Cl1' 67.6(9) . . . . ?
N2 P3 P2 Cl2 -82.1(4) . . . . ?
N2 P3 P2 Cl2' -60.7(13) . . . . ?
N2 P3 P2 N1 169.9(3) . . . . ?
N3 P3 P2 Cl1 -131.5(4) . . . . ?
N3 P3 P2 Cl1' -109.9(9) . . . . ?
N3 P3 P2 Cl2 100.4(3) . . . . ?
N3 P3 P2 Cl2' 121.8(12) . . . . ?
N3 P3 P2 N1 -7.6(2) . . . . ?
N3 P3 P2 N2 -177.5(3) . . . . ?
Cl3 P3 N2 P2 129.3(2) . . . . ?
Cl4 P3 N2 P2 -123.1(2) . . . . ?
N3 P3 N2 P2 2.9(4) . . . . ?
Cl3 P3 N3 P1 -123.3(3) . . . . ?
Cl4 P3 N3 P1 128.3(2) . . . . ?
P2 P3 N3 P1 3.9(3) . . . . ?
N2 P3 N3 P1 2.4(4) . . . . ?
P1 O1 C7 C6 23.2(6) . . . . ?
P1 O1 C7 C2 -159.9(4) . . . . ?
P1 N4 C1 C6 -15.6(6) . . . . ?
C8 N4 C1 C6 176.3(4) . . . . ?
P1 N4 C8 C9 117.9(4) . . . . ?
C1 N4 C8 C9 -73.5(5) . . . . ?
C7 C2 C3 C4 -0.3(10) . . . . ?
C5 C4 C3 C2 0.6(11) . . . . ?
C3 C4 C5 C6 -0.2(9) . . . . ?
C5 C6 C1 N4 178.6(4) . . . . ?
C7 C6 C1 N4 -0.9(7) . . . . ?
C1 C6 C5 C4 179.8(5) . . . . ?
C7 C6 C5 C4 -0.6(8) . . . . ?
C1 C6 C7 O1 -2.7(7) . . . . ?
C1 C6 C7 C2 -179.5(4) . . . . ?
C5 C6 C7 O1 177.7(4) . . . . ?
C5 C6 C7 C2 0.9(7) . . . . ?
O1 C7 C2 C3 -177.4(5) . . . . ?
C6 C7 C2 C3 -0.5(8) . . . . ?
N4 C8 C9 C10 -66.3(6) . . . . ?
N4 C8 C9 C14 112.5(5) . . . . ?
C11 C10 C9 C8 -179.6(5) . . . . ?
C11 C10 C9 C14 1.7(8) . . . . ?
C12 C11 C10 C9 -1.4(9) . . . . ?
C13 C12 C11 C10 0.5(9) . . . . ?
C14 C13 C12 C11 0.0(9) . . . . ?
C12 C13 C14 C9 0.3(8) . . . . ?
C13 C14 C9 C8 -179.9(4) . . . . ?
C13 C14 C9 C10 -1.1(7) . . . . ?
